data_2012211
loop_
_publ_author_name
'Daniel E. Lynch'
'Helen L. Duckhouse'

_publ_section_title
;<i>trans</i>-Bis(2-amino-6-nitro-1,3-benzothiazole-<i>N</i>)dichloroplatinum(II)
 tetrakis(<i>N</i>,<i>N</i>'-dimethylformamide) solvate and
 tetrakis(2-amino-5-methyl-1,3,4-thiadiazole-<i>N</i>^4^)platinum(II)
 hexachloroplatinate(IV) bis(<i>N</i>,<i>N</i>'-dimethylformamide) solvate
;
_journal_issue 9
_journal_name_full 'Acta Crystallographica Section C'
_journal_page_first 1036
_journal_page_last 1038
_journal_paper_doi 10.1107/S0108270101009933
_journal_volume 57
_journal_year 2001
_chemical_formula_iupac '[Pt (C3 H5 N3 S)4] [Pt Cl6], 2C3 H7 N O'
_chemical_formula_moiety 'C12 H20 N12 Pt S4 2+, 2C3 H7 N O, Cl6 Pt 2-'
_chemical_formula_sum 'C18 H34 Cl6 N14 O2 Pt2 S4'
_chemical_formula_weight 604.86
_chemical_name_systematic
;
Tetrakis(2-amino-5-methyl-1,3,4-thiadiazole-N^4^)platinum(II)
hexachloroplatinate(IV) bis(N,N'-dimethylformamide) solvate
;
_space_group_IT_number 2
_symmetry_cell_setting triclinic
_symmetry_space_group_name_Hall '-P 1'
_symmetry_space_group_name_H-M 'P -1'
_audit_creation_method SHELXL-97
_cell_angle_alpha 109.027(2)
_cell_angle_beta 91.850(3)
_cell_angle_gamma 91.785(3)
_cell_formula_units_Z 1
_cell_length_a 9.0397(4)
_cell_length_b 9.3009(4)
_cell_length_c 11.5241(5)
_cell_measurement_reflns_used 4414
_cell_measurement_temperature 150(2)
_cell_measurement_theta_max 27.48
_cell_measurement_theta_min 2.91
_cell_volume 914.61(7)
_computing_cell_refinement 'DENZO and COLLECT'
_computing_data_collection 'DENZO (Otwinowski & Minor, 1997) and COLLECT (Hooft, 1998)'
_computing_data_reduction 'DENZO and COLLECT'
_computing_molecular_graphics 'PLATON97 (Spek, 1997)'
_computing_publication_material SHELXL97
_computing_structure_refinement 'SHELXL97 (Sheldrick, 1997)'
_computing_structure_solution 'SHELXS97 (Sheldrick, 1997)'
_diffrn_ambient_temperature 150(2)
_diffrn_detector_area_resol_mean 9.091
_diffrn_measured_fraction_theta_full .92
_diffrn_measured_fraction_theta_max .92
_diffrn_measurement_device_type 'Enraf-Nonius KappaCCD area-detector'
_diffrn_measurement_method '\f and \w'
_diffrn_radiation_monochromator graphite
_diffrn_radiation_source 'Enraf Nonius FR591 rotating anode'
_diffrn_radiation_type MoK\a
_diffrn_radiation_wavelength .71073
_diffrn_reflns_av_R_equivalents .0499
_diffrn_reflns_av_sigmaI/netI .0831
_diffrn_reflns_limit_h_max 8
_diffrn_reflns_limit_h_min -11
_diffrn_reflns_limit_k_max 11
_diffrn_reflns_limit_k_min -12
_diffrn_reflns_limit_l_max 14
_diffrn_reflns_limit_l_min -12
_diffrn_reflns_number 6735
_diffrn_reflns_theta_full 27.48
_diffrn_reflns_theta_max 27.48
_diffrn_reflns_theta_min 3.00
_diffrn_standards_decay_% 0
_exptl_absorpt_coefficient_mu 8.349
_exptl_absorpt_correction_T_max .921
_exptl_absorpt_correction_T_min .573
_exptl_absorpt_correction_type multi-scan
_exptl_absorpt_process_details '(SORTAV; Blessing, 1995)'
_exptl_crystal_colour yellow
_exptl_crystal_density_diffrn 2.196
_exptl_crystal_density_method 'not measured'
_exptl_crystal_description prism
_exptl_crystal_F_000 578
_exptl_crystal_size_max .08
_exptl_crystal_size_mid .03
_exptl_crystal_size_min .01
_refine_diff_density_max 2.38
_refine_diff_density_min -2.59
_refine_ls_extinction_coef .0032(6)
_refine_ls_extinction_method SHELXL97
_refine_ls_goodness_of_fit_ref 1.067
_refine_ls_hydrogen_treatment constr
_refine_ls_matrix_type full
_refine_ls_number_parameters 216
_refine_ls_number_reflns 3838
_refine_ls_number_restraints 0
_refine_ls_restrained_S_all 1.067
_refine_ls_R_factor_all .0690
_refine_ls_R_factor_gt .0478
_refine_ls_shift/su_max <0.001
_refine_ls_shift/su_mean <0.001
_refine_ls_structure_factor_coef Fsqd
_refine_ls_weighting_details 'calc w = 1/[\s^2^(Fo^2^)+(0.0370P)^2^+8.3603P] where P = (Fo^2^+2Fc^2^)/3'
_refine_ls_weighting_scheme calc
_refine_ls_wR_factor_ref .1352
_reflns_number_gt 2804
_reflns_number_total 3838
_reflns_threshold_expression I>2\s(I)
_cod_data_source_file gg1066.cif
_cod_data_source_block II
_cod_depositor_comments
;
The following automatic conversions were performed:

'_exptl_absorpt_correction_type' value 'Multi-scan' changed to
'multi-scan' according to
/home/saulius/struct/CIF-dictionaries/cif_core.dic dictionary named
'cif_core.dic' version 2.4.1 from 2010-06-29.

Automatic conversion script
Id: cif_fix_values 1715 2011-07-08 13:25:40Z adriana 
;
_cod_database_code 2012211
_cod_database_fobs_code 2012211

loop_
_symmetry_equiv_pos_as_xyz
'x, y, z'
'-x, -y, -z'

loop_
_atom_site_label
_atom_site_fract_x
_atom_site_fract_y
_atom_site_fract_z
_atom_site_U_iso_or_equiv
_atom_site_adp_type
_atom_site_calc_flag
_atom_site_refinement_flags
_atom_site_occupancy
_atom_site_disorder_assembly
_atom_site_disorder_group
_atom_site_type_symbol
Pt1 .5000 .0000 .0000 .02032(19) Uani d S 1 . . Pt
S1A .0590(3) .2190(3) .0761(3) .0374(7) Uani d . 1 . . S
C2A .2283(10) .1555(11) .1090(9) .028(2) Uani d . 1 . . C
N21A .2830(10) .1813(11) .2214(8) .041(2) Uani d . 1 . . N
H21A .3717 .1508 .2333 .051 Uiso calc R 1 . . H
H22A .2310 .2290 .2846 .051 Uiso calc R 1 . . H
N3A .2967(8) .0859(9) .0095(7) .0227(17) Uani d . 1 . . N
N4A .2198(9) .0767(10) -.1009(8) .0320(19) Uani d . 1 . . N
C5A .0949(12) .1401(12) -.0784(10) .035(2) Uani d . 1 . . C
C51A -.0132(13) .1465(15) -.1786(11) .045(3) Uani d . 1 . . C
H51A .0247 .0908 -.2589 .056 Uiso calc R 1 . . H
H52A -.0257 .2529 -.1729 .056 Uiso calc R 1 . . H
H53A -.1090 .1001 -.1694 .056 Uiso calc R 1 . . H
S1B .2650(3) -.4579(3) -.0546(3) .0405(7) Uani d . 1 . . S
C2B .3313(12) -.3017(12) -.0935(10) .035(2) Uani d . 1 . . C
N21B .3028(12) -.2907(12) -.2049(9) .049(3) Uani d . 1 . . N
H21B .3366 -.2107 -.2222 .062 Uiso calc R 1 . . H
H22B .2502 -.3634 -.2607 .062 Uiso calc R 1 . . H
N3B .4072(8) -.2033(8) -.0023(7) .0207(16) Uani d . 1 . . N
N4B .4274(10) -.2472(11) .0985(8) .036(2) Uani d . 1 . . N
C5B .3593(12) -.3759(13) .0866(11) .039(3) Uani d . 1 . . C
C51B .3581(14) -.4500(15) .1837(11) .048(3) Uani d . 1 . . C
H51B .4420 -.4088 .2425 .060 Uiso calc R 1 . . H
H52B .3662 -.5601 .1457 .060 Uiso calc R 1 . . H
H53B .2653 -.4296 .2267 .060 Uiso calc R 1 . . H
Pt2 .0000 -.5000 .5000 .0304(2) Uani d S 1 . . Pt
Cl1 .0261(3) -.2431(3) .6136(2) .0385(6) Uani d . 1 . . Cl
Cl2 -.0225(3) -.4432(3) .3190(2) .0400(6) Uani d . 1 . . Cl
Cl3 .2550(3) -.5131(3) .4835(3) .0426(7) Uani d . 1 . . Cl
O1 .5456(10) .1095(12) .3245(8) .057(2) Uani d . 1 . . O
C2 .6069(19) .037(4) .361(2) .156(14) Uani d . 1 . . C
H2 .6081 -.0542 .2933 .195 Uiso calc R 1 . . H
N3 .6777(11) .0067(13) .4430(9) .046(3) Uani d . 1 . . N
C4 .726(3) .114(3) .5545(17) .153(12) Uani d . 1 . . C
H41 .7497 .2113 .5422 .191 Uiso calc R 1 . . H
H42 .8146 .0787 .5865 .191 Uiso calc R 1 . . H
H43 .6475 .1273 .6135 .191 Uiso calc R 1 . . H
C5 .712(4) -.149(3) .408(3) .201(18) Uani d . 1 . . C
H51 .6744 -.1932 .4684 .252 Uiso calc R 1 . . H
H52 .8202 -.1571 .4058 .252 Uiso calc R 1 . . H
H53 .6668 -.2035 .3269 .252 Uiso calc R 1 . . H

loop_
_atom_site_aniso_label
_atom_site_aniso_U_11
_atom_site_aniso_U_22
_atom_site_aniso_U_33
_atom_site_aniso_U_12
_atom_site_aniso_U_13
_atom_site_aniso_U_23
Pt1 .0172(3) .0247(3) .0183(3) .00356(19) .0021(2) .0056(2)
S1A .0272(14) .0485(17) .0351(15) .0148(12) .0050(12) .0104(13)
C2A .019(5) .040(6) .028(5) .010(4) .008(4) .012(4)
N21A .032(5) .061(6) .027(5) .021(5) .009(4) .010(4)
N3A .021(4) .029(4) .018(4) .002(3) .002(3) .008(3)
N4A .028(5) .036(5) .028(4) .002(4) .001(4) .005(4)
C5A .028(6) .041(6) .038(6) .004(5) -.005(5) .016(5)
C51A .036(6) .062(8) .039(7) .011(6) -.006(5) .019(6)
S1B .0391(16) .0362(15) .0462(17) -.0052(12) -.0027(13) .0144(13)
C2B .031(6) .032(6) .041(6) .004(5) .007(5) .011(5)
N21B .067(7) .051(6) .030(5) -.002(5) -.010(5) .014(5)
N3B .018(4) .019(4) .021(4) -.002(3) -.002(3) .002(3)
N4B .029(5) .043(5) .039(5) -.001(4) -.002(4) .016(4)
C5B .028(6) .045(7) .047(7) .010(5) .007(5) .018(5)
C51B .051(8) .056(8) .044(7) .004(6) .008(6) .026(6)
Pt2 .0301(3) .0348(4) .0236(3) .0018(2) .0036(2) .0057(2)
Cl1 .0427(15) .0356(14) .0316(14) .0027(11) .0036(12) .0030(11)
Cl2 .0462(16) .0462(16) .0262(13) -.0011(12) .0021(11) .0100(12)
Cl3 .0374(15) .0457(16) .0395(15) .0026(12) .0059(12) .0063(13)
O1 .042(5) .092(7) .048(5) .010(5) -.004(4) .040(5)
C2 .045(10) .34(4) .20(2) .048(16) .041(13) .24(3)
N3 .040(6) .073(7) .034(5) .013(5) .001(4) .027(5)
C4 .17(2) .19(3) .060(12) -.10(2) .031(13) -.011(14)
C5 .25(4) .088(17) .30(4) .07(2) .21(3) .08(2)

loop_
_atom_type_symbol
_atom_type_description
_atom_type_scat_dispersion_real
_atom_type_scat_dispersion_imag
_atom_type_scat_source
C C .0033 .0016 'International Tables Vol C Tables 4.2.6.8 and 6.1.1.4'
H H .0000 .0000 'International Tables Vol C Tables 4.2.6.8 and 6.1.1.4'
N N .0061 .0033 'International Tables Vol C Tables 4.2.6.8 and 6.1.1.4'
O O .0106 .0060 'International Tables Vol C Tables 4.2.6.8 and 6.1.1.4'
S S .1246 .1234 'International Tables Vol C Tables 4.2.6.8 and 6.1.1.4'
Cl Cl .1484 .1585 'International Tables Vol C Tables 4.2.6.8 and 6.1.1.4'
Pt Pt -1.7033 8.3905 'International Tables Vol C Tables 4.2.6.8 and 6.1.1.4'

loop_
_geom_angle_atom_site_label_1
_geom_angle_atom_site_label_2
_geom_angle_atom_site_label_3
_geom_angle_site_symmetry_1
_geom_angle_site_symmetry_3
_geom_angle
N3A Pt1 N3A . 2_655 180.0(4)
N3A Pt1 N3B . 2_655 90.2(3)
N3A Pt1 N3B . . 89.8(3)
N3B Pt1 N3B 2_655 . 180.0(4)
Cl1 Pt2 Cl1 . 2_546 180.0
Cl2 Pt2 Cl2 2_546 . 180.0
Cl3 Pt2 Cl3 . 2_546 180.0
Cl2 Pt2 Cl1 . . 90.87(10)
Cl2 Pt2 Cl1 . 2_546 89.13(10)
Cl2 Pt2 Cl3 . . 90.74(10)
Cl1 Pt2 Cl3 . . 90.66(10)
Cl2 Pt2 Cl3 . 2_546 89.26(10)
Cl1 Pt2 Cl3 . 2_546 89.34(10)
C2A S1A C5A . . 87.5(5)
N3A C2A N21A . . 124.6(8)
N3A C2A S1A . . 112.0(7)
N21A C2A S1A . . 123.4(7)
C2A N21A H21A . . 120.0
C2A N21A H22A . . 120.0
H21A N21A H22A . . 120.0
C2A N3A N4A . . 114.8(7)
C2A N3A Pt1 . . 126.8(6)
N4A N3A Pt1 . . 118.3(5)
C5A N4A N3A . . 110.2(8)
N4A C5A C51A . . 122.6(10)
N4A C5A S1A . . 115.4(8)
C51A C5A S1A . . 122.0(8)
C5A C51A H51A . . 109.5
C5A C51A H52A . . 109.5
H51A C51A H52A . . 109.5
C5A C51A H53A . . 109.5
H51A C51A H53A . . 109.5
H52A C51A H53A . . 109.5
C5B S1B C2B . . 87.0(6)
N3B C2B N21B . . 126.7(10)
N3B C2B S1B . . 111.8(8)
N21B C2B S1B . . 121.5(9)
C2B N21B H21B . . 120.0
C2B N21B H22B . . 120.0
H21B N21B H22B . . 120.0
C2B N3B N4B . . 114.6(8)
C2B N3B Pt1 . . 126.6(7)
N4B N3B Pt1 . . 118.7(6)
C5B N4B N3B . . 112.5(9)
N4B C5B C51B . . 124.5(11)
N4B C5B S1B . . 113.9(8)
C51B C5B S1B . . 121.7(9)
C5B C51B H51B . . 109.5
C5B C51B H52B . . 109.5
H51B C51B H52B . . 109.5
C5B C51B H53B . . 109.5
H51B C51B H53B . . 109.5
H52B C51B H53B . . 109.5
O1 C2 N3 . . 154(3)
O1 C2 H2 . . 102.9
N3 C2 H2 . . 102.9
C2 N3 C4 . . 124(2)
C2 N3 C5 . . 113(2)
C4 N3 C5 . . 123(2)
N3 C4 H41 . . 109.5
N3 C4 H42 . . 109.5
H41 C4 H42 . . 109.5
N3 C4 H43 . . 109.5
H41 C4 H43 . . 109.5
H42 C4 H43 . . 109.5
N3 C5 H51 . . 109.5
N3 C5 H52 . . 109.5
H51 C5 H52 . . 109.5
N3 C5 H53 . . 109.5
H51 C5 H53 . . 109.5
H52 C5 H53 . . 109.5

loop_
_geom_bond_atom_site_label_1
_geom_bond_atom_site_label_2
_geom_bond_site_symmetry_2
_geom_bond_distance
_geom_bond_publ_flag
Pt2 Cl1 . 2.320(3) yes
Pt2 Cl2 . 2.317(3) yes
Pt2 Cl3 . 2.323(3) yes
Pt1 N3A . 2.019(7) yes
Pt1 N3B . 2.037(7) yes
S1A C2A . 1.732(9) ?
S1A C5A . 1.736(11) ?
C2A N3A . 1.305(11) ?
C2A N21A . 1.315(13) ?
N21A H21A . .88 ?
N21A H22A . .88 ?
N3A N4A . 1.406(11) ?
N4A C5A . 1.284(13) ?
C5A C51A . 1.507(15) ?
C51A H51A . .98 ?
C51A H52A . .98 ?
C51A H53A . .98 ?
S1B C5B . 1.737(13) ?
S1B C2B . 1.748(11) ?
C2B N3B . 1.304(13) ?
C2B N21B . 1.338(14) ?
N21B H21B . .88 ?
N21B H22B . .88 ?
N3B N4B . 1.360(11) ?
N4B C5B . 1.293(15) ?
C5B C51B . 1.493(15) ?
C51B H51B . .98 ?
C51B H52B . .98 ?
C51B H53B . .98 ?
O1 C2 . 1.060(18) ?
C2 N3 . 1.238(19) ?
C2 H2 . .95 ?
N3 C4 . 1.39(2) ?
N3 C5 . 1.42(2) ?
C4 H41 . .98 ?
C4 H42 . .98 ?
C4 H43 . .98 ?
C5 H51 . .98 ?
C5 H52 . .98 ?
C5 H53 . .98 ?

loop_
_geom_hbond_atom_site_label_D
_geom_hbond_atom_site_label_H
_geom_hbond_atom_site_label_A
_geom_hbond_site_symmetry_A
_geom_hbond_distance_DH
_geom_hbond_distance_HA
_geom_hbond_distance_DA
_geom_hbond_angle_DHA
_geom_hbond_publ_flag
N21A H21A O1 . .88 1.98 2.816(12) 158 yes
N21A H22A Cl1 2_556 .88 2.62 3.389(9) 146 yes
N21A H22A Cl3 1_565 .88 2.72 3.430(10) 139 yes
N21B H21B O1 2_655 .88 2.04 2.849(14) 153 yes
N21B H22B Cl2 2_545 .88 2.61 3.399(12) 150 yes
N21B H22B Cl3 1_554 .88 2.82 3.516(10) 137 yes
N21B H22B Cl1 1_554 .88 2.91 3.341(10) 112 yes
C4 H41 Cl1 2_656 .98 2.82 3.44(2) 122 yes

loop_
_geom_torsion_atom_site_label_1
_geom_torsion_atom_site_label_2
_geom_torsion_atom_site_label_3
_geom_torsion_atom_site_label_4
_geom_torsion_site_symmetry_1
_geom_torsion
C5A S1A C2A N3A . .7(8)
C5A S1A C2A N21A . 177.8(10)
N21A C2A N3A N4A . -177.4(10)
S1A C2A N3A N4A . -.3(11)
N21A C2A N3A Pt1 . .1(15)
S1A C2A N3A Pt1 . 177.3(5)
N3B Pt1 N3A C2A 2_655 -89.5(9)
N3B Pt1 N3A C2A . 90.5(9)
N3B Pt1 N3A N4A 2_655 88.0(7)
N3B Pt1 N3A N4A . -92.0(7)
C2A N3A N4A C5A . -.4(12)
Pt1 N3A N4A C5A . -178.2(7)
N3A N4A C5A C51A . -179.3(10)
N3A N4A C5A S1A . .9(12)
C2A S1A C5A N4A . -.9(9)
C2A S1A C5A C51A . 179.3(10)
C5B S1B C2B N3B . -3.1(8)
C5B S1B C2B N21B . 177.4(9)
N21B C2B N3B N4B . -176.0(10)
S1B C2B N3B N4B . 4.5(10)
N21B C2B N3B Pt1 . 2.0(15)
S1B C2B N3B Pt1 . -177.5(4)
N3A Pt1 N3B C2B . 72.9(8)
N3A Pt1 N3B C2B 2_655 -107.1(8)
N3A Pt1 N3B N4B . -109.1(6)
N3A Pt1 N3B N4B 2_655 70.9(6)
C2B N3B N4B C5B . -3.8(11)
Pt1 N3B N4B C5B . 178.0(7)
N3B N4B C5B C51B . -178.2(9)
N3B N4B C5B S1B . 1.2(11)
C2B S1B C5B N4B . 1.0(8)
C2B S1B C5B C51B . -179.6(9)
O1 C2 N3 C4 . -11(5)
O1 C2 N3 C5 . 173(4)
